data_4511638
loop_
_publ_author_name
'Thu\'ery, Pierre'
'Harrowfield, Jack'

_publ_section_title
;
 Uranyl Ion Complexes with all-cis-1,3,5-Cyclohexanetricarboxylate:
 Unexpected Framework and Nanotubular Assemblies
;
_journal_issue 8
_journal_name_full 'Crystal Growth &amp; Design'
_journal_page_first 4214
_journal_paper_doi 10.1021/cg500828s
_journal_volume 14
_journal_year 2014
_chemical_formula_sum 'C18 H34 Ni O24 U2'
_chemical_formula_weight 1169.22
_space_group_IT_number 58
_symmetry_cell_setting orthorhombic
_symmetry_space_group_name_Hall '-P 2 2n'
_symmetry_space_group_name_H-M 'P n n m'
_atom_sites_solution_hydrogens geom
_atom_sites_solution_primary direct
_atom_sites_solution_secondary difmap
_audit_creation_method SHELXL-97
_cell_angle_alpha 90.00
_cell_angle_beta 90.00
_cell_angle_gamma 90.00
_cell_formula_units_Z 2
_cell_length_a 10.0413(2)
_cell_length_b 15.5554(3)
_cell_length_c 10.0309(2)
_cell_measurement_reflns_used 33556
_cell_measurement_temperature 150(2)
_cell_measurement_theta_max 28.69
_cell_measurement_theta_min 2.41
_cell_volume 1566.79(5)
_computing_cell_refinement 'HKL2000 (Otwinowski & Minor, 1997)'
_computing_data_collection 'COLLECT (Nonius, 1998)'
_computing_data_reduction 'HKL2000 (Otwinowski & Minor, 1997)'
_computing_molecular_graphics 'SHELXTL (Sheldrick, 2008)'
_computing_publication_material 'SHELXTL (Sheldrick, 2008); PLATON (Spek, 2003)'
_computing_structure_refinement 'SHELXL-97 (Sheldrick, 2008)'
_computing_structure_solution 'SHELXS-97 (Sheldrick, 2008)'
_diffrn_ambient_temperature 150(2)
_diffrn_measured_fraction_theta_full 0.996
_diffrn_measured_fraction_theta_max 0.996
_diffrn_measurement_device_type 'Nonius Kappa-CCD area-detector diffractometer'
_diffrn_measurement_method 'two \f and two \w scans with 1\% steps (565 frames)'
_diffrn_radiation_monochromator graphite
_diffrn_radiation_source 'fine-focus sealed tube'
_diffrn_radiation_type MoK\a
_diffrn_radiation_wavelength 0.71073
_diffrn_reflns_av_R_equivalents 0.0184
_diffrn_reflns_av_unetI/netI 0.0214
_diffrn_reflns_limit_h_max 13
_diffrn_reflns_limit_h_min -13
_diffrn_reflns_limit_k_max 21
_diffrn_reflns_limit_k_min -20
_diffrn_reflns_limit_l_max 13
_diffrn_reflns_limit_l_min -13
_diffrn_reflns_number 33556
_diffrn_reflns_theta_full 28.69
_diffrn_reflns_theta_max 28.69
_diffrn_reflns_theta_min 2.41
_diffrn_standards_decay_% 0
_diffrn_standards_interval_time 0
_diffrn_standards_number 0
_exptl_absorpt_coefficient_mu 11.001
_exptl_absorpt_correction_T_max 0.415
_exptl_absorpt_correction_T_min 0.269
_exptl_absorpt_correction_type multi-scan
_exptl_absorpt_process_details 'SCALEPACK (Otwinowski & Minor, 1997)'
_exptl_crystal_colour 'translucent light yellow'
_exptl_crystal_density_diffrn 2.478
_exptl_crystal_density_method 'not measured'
_exptl_crystal_description platelet
_exptl_crystal_F_000 1092
_exptl_crystal_size_max 0.15
_exptl_crystal_size_mid 0.15
_exptl_crystal_size_min 0.08
_refine_diff_density_max 1.781
_refine_diff_density_min -1.711
_refine_diff_density_rms 0.193
_refine_ls_extinction_method none
_refine_ls_goodness_of_fit_ref 1.262
_refine_ls_hydrogen_treatment constr
_refine_ls_matrix_type full
_refine_ls_number_parameters 124
_refine_ls_number_reflns 2129
_refine_ls_number_restraints 12
_refine_ls_restrained_S_all 1.270
_refine_ls_R_factor_all 0.0336
_refine_ls_R_factor_gt 0.0322
_refine_ls_shift/su_max 0.001
_refine_ls_shift/su_mean 0.000
_refine_ls_structure_factor_coef Fsqd
_refine_ls_weighting_details 'calc w=1/[\s^2^(Fo^2^)+(0.0180P)^2^+18.0967P] where P=(Fo^2^+2Fc^2^)/3'
_refine_ls_weighting_scheme calc
_refine_ls_wR_factor_gt 0.0824
_refine_ls_wR_factor_ref 0.0828
_reflns_number_gt 2037
_reflns_number_total 2129
_reflns_threshold_expression >2sigma(I)
_cod_data_source_file cg500828s_si_003.cif
_cod_data_source_block 4
_cod_depositor_comments 'Adding full bibliography for 4511635--4511642.cif.'
_cod_database_code 4511638

loop_
_symmetry_equiv_pos_as_xyz
'x, y, z'
'-x, -y, z'
'-x+1/2, y+1/2, -z+1/2'
'x+1/2, -y+1/2, -z+1/2'
'-x, -y, -z'
'x, y, -z'
'x-1/2, -y-1/2, z-1/2'
'-x-1/2, y-1/2, z-1/2'

loop_
_atom_site_label
_atom_site_type_symbol
_atom_site_fract_x
_atom_site_fract_y
_atom_site_fract_z
_atom_site_U_iso_or_equiv
_atom_site_adp_type
_atom_site_occupancy
_atom_site_symmetry_multiplicity
_atom_site_calc_flag
_atom_site_refinement_flags
U U 0.62714(3) 0.151755(18) 0.0000 0.01663(10) Uani 1 2 d S
Ni Ni 0.5000 0.5000 0.0000 0.0222(3) Uani 1 4 d S
O1 O 0.7719(6) 0.2168(4) 0.0000 0.0304(15) Uani 1 2 d S
O2 O 0.4772(6) 0.0930(4) 0.0000 0.0228(12) Uani 1 2 d S
O3 O 0.6322(5) 0.1615(3) 0.2442(4) 0.0287(10) Uani 1 1 d .
O4 O 0.5266(4) 0.2647(3) 0.1406(4) 0.0237(9) Uani 1 1 d .
O5 O 0.7516(5) 0.5320(3) 0.3916(5) 0.0276(9) Uani 1 1 d .
O6 O 0.6633(7) 0.4214(4) 0.0000 0.0344(16) Uani 1 2 d S
H6A H 0.6304 0.3674 0.0000 0.041 Uiso 1 2 d SR
H6B H 0.7521 0.4461 0.0000 0.041 Uiso 1 2 d SR
O7 O 0.5887(5) 0.5742(3) -0.1433(6) 0.0407(13) Uani 1 1 d .
H7A H 0.5269 0.6240 -0.1435 0.049 Uiso 0.50 1 d PR
H7B H 0.6792 0.5751 -0.1254 0.049 Uiso 0.50 1 d PR
H7C H 0.6363 0.5512 -0.2018 0.049 Uiso 0.50 1 d PR
H7D H 0.6163 0.6182 -0.0818 0.049 Uiso 0.50 1 d PR
O8 O 0.130(3) 0.5133(17) 0.885(3) 0.064(6) Uani 0.25 1 d PU
O9 O 0.0000 0.5000 0.836(2) 0.080(5) Uani 0.50 2 d SPU
C1 C 0.5818(9) 0.2292(5) 0.5000 0.0220(17) Uani 1 2 d S
H1A H 0.6722 0.2038 0.5000 0.026 Uiso 1 2 calc SR
H1B H 0.5163 0.1816 0.5000 0.026 Uiso 1 2 calc SR
C2 C 0.5631(6) 0.2839(3) 0.3753(6) 0.0193(11) Uani 1 1 d .
H2 H 0.4713 0.3087 0.3789 0.023 Uiso 1 1 calc R
C3 C 0.6617(6) 0.3597(4) 0.3742(6) 0.0212(11) Uani 1 1 d .
H3A H 0.7541 0.3377 0.3708 0.025 Uiso 1 1 calc R
H3B H 0.6463 0.3957 0.2943 0.025 Uiso 1 1 calc R
C4 C 0.6419(8) 0.4135(5) 0.5000 0.0185(16) Uani 1 2 d S
H4 H 0.5459 0.4306 0.5000 0.022 Uiso 1 2 calc SR
C5 C 0.5743(6) 0.2341(4) 0.2479(6) 0.0197(11) Uani 1 1 d .
C6 C 0.7201(9) 0.4970(6) 0.5000 0.0245(17) Uani 1 2 d S

loop_
_atom_site_aniso_label
_atom_site_aniso_U_11
_atom_site_aniso_U_22
_atom_site_aniso_U_33
_atom_site_aniso_U_23
_atom_site_aniso_U_13
_atom_site_aniso_U_12
U 0.01888(15) 0.01348(15) 0.01754(16) 0.000 0.000 0.00110(10)
Ni 0.0250(7) 0.0148(6) 0.0267(8) 0.000 0.000 0.0007(6)
O1 0.022(3) 0.025(3) 0.044(4) 0.000 0.000 -0.002(3)
O2 0.027(3) 0.018(3) 0.024(3) 0.000 0.000 0.000(2)
O3 0.049(3) 0.023(2) 0.015(2) -0.0032(17) -0.0043(19) 0.0133(19)
O4 0.032(2) 0.0209(19) 0.019(2) 0.0005(17) -0.0009(18) 0.0068(17)
O5 0.038(2) 0.0204(19) 0.024(2) -0.0011(18) 0.002(2) -0.0088(18)
O6 0.029(3) 0.017(3) 0.058(5) 0.000 0.000 0.001(3)
O7 0.046(3) 0.026(2) 0.050(3) 0.011(2) 0.019(3) 0.009(2)
O8 0.071(9) 0.048(8) 0.073(9) -0.021(6) -0.024(7) 0.022(7)
O9 0.100(11) 0.063(9) 0.076(10) 0.000 0.000 0.037(9)
C1 0.029(4) 0.015(3) 0.022(4) 0.000 0.000 -0.001(3)
C2 0.025(3) 0.014(2) 0.019(3) 0.000(2) 0.000(2) -0.002(2)
C3 0.026(3) 0.017(2) 0.021(3) -0.002(2) 0.000(2) -0.002(2)
C4 0.024(4) 0.010(3) 0.022(4) 0.000 0.000 -0.003(3)
C5 0.025(3) 0.015(2) 0.019(3) 0.000(2) 0.000(2) 0.000(2)
C6 0.024(4) 0.017(4) 0.033(5) 0.000 0.000 -0.003(3)

loop_
_atom_type_symbol
_atom_type_description
_atom_type_scat_dispersion_real
_atom_type_scat_dispersion_imag
_atom_type_scat_source
C C 0.0033 0.0016 'International Tables Vol C Tables 4.2.6.8 and 6.1.1.4'
H H 0.0000 0.0000 'International Tables Vol C Tables 4.2.6.8 and 6.1.1.4'
O O 0.0106 0.0060 'International Tables Vol C Tables 4.2.6.8 and 6.1.1.4'
U U -9.6767 9.6646 'International Tables Vol C Tables 4.2.6.8 and 6.1.1.4'
Ni Ni 0.3393 1.1124 'International Tables Vol C Tables 4.2.6.8 and 6.1.1.4'

loop_
_geom_angle_atom_site_label_1
_geom_angle_atom_site_label_2
_geom_angle_atom_site_label_3
_geom_angle
_geom_angle_site_symmetry_1
_geom_angle_site_symmetry_3
O2 U O1 176.4(3) . .
O2 U O3 92.84(12) . .
O1 U O3 87.02(12) . .
O2 U O3 92.84(12) . 6
O1 U O3 87.02(12) . 6
O3 U O3 172.6(2) . 6
O2 U O4 91.13(19) . .
O1 U O4 85.9(2) . .
O3 U O4 52.74(14) . .
O3 U O4 122.32(14) 6 .
O2 U O4 91.13(19) . 6
O1 U O4 85.9(2) . 6
O3 U O4 122.32(14) . 6
O3 U O4 52.74(14) 6 6
O4 U O4 69.7(2) . 6
O2 U O5 91.7(2) . 3_645
O1 U O5 91.5(2) . 3_645
O3 U O5 66.32(14) . 3_645
O3 U O5 118.29(14) 6 3_645
O4 U O5 119.06(14) . 3_645
O4 U O5 170.74(14) 6 3_645
O2 U O5 91.7(2) . 8_755
O1 U O5 91.5(2) . 8_755
O3 U O5 118.29(14) . 8_755
O3 U O5 66.32(14) 6 8_755
O4 U O5 170.74(14) . 8_755
O4 U O5 119.06(14) 6 8_755
O5 U O5 52.0(2) 3_645 8_755
O6 Ni O6 180 5_665 .
O6 Ni O7 89.3(2) 5_665 5_665
O6 Ni O7 90.7(2) . 5_665
O6 Ni O7 89.3(2) 5_665 2_665
O6 Ni O7 90.7(2) . 2_665
O7 Ni O7 89.2(3) 5_665 2_665
O6 Ni O7 90.7(2) 5_665 6
O6 Ni O7 89.3(2) . 6
O7 Ni O7 90.8(3) 5_665 6
O7 Ni O7 180 2_665 6
O6 Ni O7 90.7(2) 5_665 .
O6 Ni O7 89.3(2) . .
O7 Ni O7 180 5_665 .
O7 Ni O7 90.8(3) 2_665 .
O7 Ni O7 89.2(3) 6 .
C5 O3 U 94.2(4) . .
C5 O4 U 93.6(3) . .
C6 O5 U 94.0(4) . 3_655
Ni O6 H6A 105.2 . .
Ni O6 H6B 120.0 . .
H6A O6 H6B 134.8 . .
Ni O7 H7A 99.8 . .
Ni O7 H7B 107.5 . .
H7A O7 H7B 126.9 . .
Ni O7 H7C 120.0 . .
Ni O7 H7D 94.4 . .
H7C O7 H7D 126.0 . .
C2 C1 C2 110.2(7) . 6_556
C2 C1 H1A 109.6 . .
C2 C1 H1A 109.6 6_556 .
C2 C1 H1B 109.6 . .
C2 C1 H1B 109.6 6_556 .
H1A C1 H1B 108.1 . .
C5 C2 C1 113.7(5) . .
C5 C2 C3 110.0(5) . .
C1 C2 C3 110.8(5) . .
C5 C2 H2 107.4 . .
C1 C2 H2 107.4 . .
C3 C2 H2 107.4 . .
C4 C3 C2 109.3(5) . .
C4 C3 H3A 109.8 . .
C2 C3 H3A 109.8 . .
C4 C3 H3B 109.8 . .
C2 C3 H3B 109.8 . .
H3A C3 H3B 108.3 . .
C6 C4 C3 113.7(4) . 6_556
C6 C4 C3 113.7(4) . .
C3 C4 C3 111.4(6) 6_556 .
C6 C4 H4 105.7 . .
C3 C4 H4 105.7 6_556 .
C3 C4 H4 105.7 . .
O4 C5 O3 118.7(5) . .
O4 C5 C2 120.0(5) . .
O3 C5 C2 121.2(5) . .
O5 C6 O5 119.9(8) . 6_556
O5 C6 C4 120.0(4) . .
O5 C6 C4 120.0(4) 6_556 .

loop_
_geom_bond_atom_site_label_1
_geom_bond_atom_site_label_2
_geom_bond_distance
_geom_bond_site_symmetry_2
U O2 1.762(6) .
U O1 1.771(6) .
U O3 2.455(4) .
U O3 2.455(4) 6
U O4 2.468(4) .
U O4 2.468(4) 6
U O5 2.477(4) 3_645
U O5 2.477(4) 8_755
Ni O6 2.046(7) 5_665
Ni O6 2.046(7) .
Ni O7 2.047(5) 5_665
Ni O7 2.047(5) 2_665
Ni O7 2.047(5) 6
Ni O7 2.047(5) .
O3 C5 1.271(7) .
O4 C5 1.270(7) .
O5 C6 1.255(6) .
O5 U 2.477(4) 3_655
O6 H6A 0.9021 .
O6 H6B 0.9710 .
O7 H7A 0.9927 .
O7 H7B 0.9271 .
O7 H7C 0.8375 .
O7 H7D 0.9627 .
C1 C2 1.525(7) .
C1 C2 1.525(7) 6_556
C1 H1A 0.9900 .
C1 H1B 0.9900 .
C2 C5 1.499(8) .
C2 C3 1.539(8) .
C2 H2 1.0000 .
C3 C4 1.527(7) .
C3 H3A 0.9900 .
C3 H3B 0.9900 .
C4 C6 1.518(11) .
C4 C3 1.527(7) 6_556
C4 H4 1.0000 .
C6 O5 1.255(6) 6_556

loop_
_geom_hbond_atom_site_label_D
_geom_hbond_atom_site_label_H
_geom_hbond_atom_site_label_A
_geom_hbond_distance_DH
_geom_hbond_distance_HA
_geom_hbond_distance_DA
_geom_hbond_angle_DHA
_geom_hbond_site_symmetry_A
O6 H6A O4 0.90 2.37 3.133(7) 142.0 .
O6 H6A O4 0.90 2.37 3.133(7) 142.0 6
O6 H6B O8 0.97 1.77 2.58(3) 139.0 5_666
O6 H6B O8 0.97 1.77 2.58(3) 139.0 2_664
O7 H7A O4 0.99 1.81 2.761(6) 158.6 5_665
O7 H7B O8 0.93 2.36 3.14(3) 142.6 2_664
O7 H7C O5 0.84 2.25 3.052(7) 160.9 6
O7 H7D O7 0.96 2.38 2.874(12) 111.7 6
